data_4333067
loop_
_publ_author_name
'Rigamonti, Luca'
'Demartin, Francesco'
'Forni, Alessandra'
'Righetto, Stefania'
'Pasini, Alessandro'

_publ_section_title
;
 Copper(II) Complexes of salen Analogues with Two Differently Substituted
 (Push&#x2212;Pull) Salicylaldehyde Moieties. A Study on the Modulation of
 Electronic Asymmetry and Nonlinear Optical Properties
;
_journal_issue 26
_journal_name_full 'Inorganic Chemistry'
_journal_page_first 10976
_journal_page_last 10989
_journal_paper_doi 10.1021/ic0613513
_journal_volume 45
_journal_year 2006
_chemical_formula_sum 'C17 H15 Cu N3 O5'
_chemical_formula_weight 404.86
_chemical_name_systematic
;
 ?
;
_space_group_IT_number 2
_symmetry_cell_setting triclinic
_symmetry_space_group_name_Hall '-P 1'
_symmetry_space_group_name_H-M 'P -1'
_atom_sites_solution_hydrogens geom
_atom_sites_solution_primary direct
_atom_sites_solution_secondary difmap
_audit_creation_method SHELXL-97
_cell_angle_alpha 66.41(3)
_cell_angle_beta 80.23(3)
_cell_angle_gamma 80.17(3)
_cell_formula_units_Z 2
_cell_length_a 8.6993(17)
_cell_length_b 9.0644(18)
_cell_length_c 11.094(2)
_cell_measurement_reflns_used 1024
_cell_measurement_temperature 292(2)
_cell_measurement_theta_max 23.27
_cell_measurement_theta_min 2.39
_cell_volume 784.9(3)
_computing_structure_refinement 'SHELXL-97 (Sheldrick, 1997)'
_diffrn_ambient_temperature 292(2)
_diffrn_measured_fraction_theta_full 0.995
_diffrn_measured_fraction_theta_max 0.995
_diffrn_measurement_device_type 'SMART CCD Diffractometer'
_diffrn_measurement_method 'omega scan'
_diffrn_radiation_monochromator graphite
_diffrn_radiation_source 'fine-focus sealed tube'
_diffrn_radiation_type MoK\a
_diffrn_radiation_wavelength 0.71073
_diffrn_reflns_av_R_equivalents 0.0349
_diffrn_reflns_av_sigmaI/netI 0.0456
_diffrn_reflns_limit_h_max 10
_diffrn_reflns_limit_h_min -10
_diffrn_reflns_limit_k_max 11
_diffrn_reflns_limit_k_min -11
_diffrn_reflns_limit_l_max 13
_diffrn_reflns_limit_l_min -13
_diffrn_reflns_number 7232
_diffrn_reflns_theta_full 26.00
_diffrn_reflns_theta_max 26.00
_diffrn_reflns_theta_min 2.02
_exptl_absorpt_coefficient_mu 1.428
_exptl_absorpt_correction_T_max 1.000
_exptl_absorpt_correction_T_min 0.786
_exptl_absorpt_correction_type empirical
_exptl_absorpt_process_details SADABS
_exptl_crystal_density_diffrn 1.713
_exptl_crystal_density_method 'not measured'
_exptl_crystal_description pseudoprism
_exptl_crystal_F_000 414
_exptl_crystal_size_max 0.16
_exptl_crystal_size_mid 0.06
_exptl_crystal_size_min 0.03
_refine_diff_density_max 0.679
_refine_diff_density_min -0.352
_refine_diff_density_rms 0.096
_refine_ls_extinction_method none
_refine_ls_goodness_of_fit_ref 1.061
_refine_ls_hydrogen_treatment riding
_refine_ls_matrix_type full
_refine_ls_number_parameters 236
_refine_ls_number_reflns 3072
_refine_ls_number_restraints 0
_refine_ls_restrained_S_all 1.061
_refine_ls_R_factor_all 0.0645
_refine_ls_R_factor_gt 0.0461
_refine_ls_shift/su_max 0.001
_refine_ls_shift/su_mean 0.000
_refine_ls_structure_factor_coef Fsqd
_refine_ls_weighting_details 'calc w=1/[\s^2^(Fo^2^)+(0.0554P)^2^+0.6289P] where P=(Fo^2^+2Fc^2^)/3'
_refine_ls_weighting_scheme calc
_refine_ls_wR_factor_gt 0.1079
_refine_ls_wR_factor_ref 0.1156
_reflns_number_gt 2415
_reflns_number_total 3072
_reflns_threshold_expression >2sigma(I)
_cod_data_source_file ic0613513sup4.cif
_cod_data_source_block 1g
_cod_original_sg_symbol_H-M P-1
_cod_database_code 4333067

loop_
_symmetry_equiv_pos_as_xyz
'x, y, z'
'-x, -y, -z'

loop_
_atom_site_label
_atom_site_type_symbol
_atom_site_fract_x
_atom_site_fract_y
_atom_site_fract_z
_atom_site_U_iso_or_equiv
_atom_site_adp_type
_atom_site_occupancy
_atom_site_symmetry_multiplicity
_atom_site_calc_flag
_atom_site_refinement_flags
Cu Cu -0.02510(5) -0.15268(5) -0.55574(4) 0.03376(17) Uani 1 1 d .
O1 O -0.2249(3) -0.0227(3) -0.5592(2) 0.0437(6) Uani 1 1 d .
O2 O -0.0976(3) -0.3176(3) -0.3957(2) 0.0372(6) Uani 1 1 d .
O3 O -0.3247(4) 0.6564(4) -1.0137(3) 0.0753(10) Uani 1 1 d .
O4 O -0.5468(4) 0.6423(4) -0.9008(4) 0.0773(11) Uani 1 1 d .
O5 O 0.1850(4) -0.9235(4) -0.0977(4) 0.0688(9) Uani 1 1 d .
N1 N 0.0703(4) 0.0192(4) -0.7051(3) 0.0442(8) Uani 1 1 d .
N2 N 0.1766(3) -0.2760(4) -0.5715(3) 0.0401(7) Uani 1 1 d .
N3 N -0.4168(5) 0.5848(4) -0.9189(4) 0.0531(9) Uani 1 1 d .
C1 C -0.2654(4) 0.1193(4) -0.6436(3) 0.0357(8) Uani 1 1 d .
C2 C -0.4217(5) 0.1919(4) -0.6316(4) 0.0431(9) Uani 1 1 d .
H2 H -0.4921 0.1362 -0.5615 0.052 Uiso 1 1 calc R
C3 C -0.4726(5) 0.3418(5) -0.7203(4) 0.0450(9) Uani 1 1 d .
H3 H -0.5760 0.3872 -0.7110 0.054 Uiso 1 1 calc R
C4 C -0.3661(5) 0.4247(4) -0.8247(4) 0.0422(9) Uani 1 1 d .
C5 C -0.2154(5) 0.3638(5) -0.8409(4) 0.0413(9) Uani 1 1 d .
H5 H -0.1477 0.4236 -0.9112 0.050 Uiso 1 1 calc R
C6 C -0.1600(5) 0.2111(4) -0.7526(4) 0.0376(8) Uani 1 1 d .
C7 C 0.0031(5) 0.1559(5) -0.7738(4) 0.0434(9) Uani 1 1 d .
H7 H 0.0643 0.2258 -0.8433 0.052 Uiso 1 1 calc R
C8 C 0.2413(5) -0.0162(6) -0.7280(5) 0.0627(13) Uani 1 1 d .
H8A H 0.2772 0.0388 -0.8209 0.075 Uiso 1 1 calc R
H8B H 0.2924 0.0222 -0.6767 0.075 Uiso 1 1 calc R
C9 C 0.2812(5) -0.1911(5) -0.6888(5) 0.0590(12) Uani 1 1 d .
H9A H 0.3894 -0.2210 -0.6692 0.071 Uiso 1 1 calc R
H9B H 0.2706 -0.2222 -0.7608 0.071 Uiso 1 1 calc R
C10 C 0.2198(4) -0.4209(5) -0.4940(4) 0.0433(9) Uani 1 1 d .
H10 H 0.3179 -0.4684 -0.5166 0.052 Uiso 1 1 calc R
C11 C 0.1310(4) -0.5150(4) -0.3769(4) 0.0358(8) Uani 1 1 d .
C12 C 0.2011(5) -0.6715(5) -0.3003(4) 0.0464(10) Uani 1 1 d .
H12 H 0.2995 -0.7100 -0.3311 0.056 Uiso 1 1 calc R
C13 C 0.1276(5) -0.7661(4) -0.1833(4) 0.0455(10) Uani 1 1 d .
C14 C -0.0188(5) -0.7087(5) -0.1376(4) 0.0452(9) Uani 1 1 d .
H14 H -0.0692 -0.7727 -0.0572 0.054 Uiso 1 1 calc R
C15 C -0.0901(4) -0.5597(4) -0.2089(4) 0.0393(9) Uani 1 1 d .
H15 H -0.1880 -0.5243 -0.1751 0.047 Uiso 1 1 calc R
C16 C -0.0204(4) -0.4572(4) -0.3324(3) 0.0332(8) Uani 1 1 d .
C17 C 0.3442(5) -0.9673(5) -0.1308(5) 0.0645(13) Uani 1 1 d .
H17A H 0.3615 -0.9546 -0.2221 0.077 Uiso 1 1 calc R
H17B H 0.3732 -1.0783 -0.0759 0.077 Uiso 1 1 calc R
H17C H 0.4069 -0.8990 -0.1171 0.077 Uiso 1 1 calc R

loop_
_atom_site_aniso_label
_atom_site_aniso_U_11
_atom_site_aniso_U_22
_atom_site_aniso_U_33
_atom_site_aniso_U_23
_atom_site_aniso_U_13
_atom_site_aniso_U_12
Cu 0.0276(2) 0.0342(3) 0.0317(3) -0.00634(18) 0.00182(16) -0.00430(17)
O1 0.0342(14) 0.0383(15) 0.0403(15) -0.0012(12) 0.0025(11) 0.0023(11)
O2 0.0292(13) 0.0319(14) 0.0377(14) -0.0042(11) -0.0003(11) 0.0034(10)
O3 0.073(2) 0.050(2) 0.062(2) 0.0138(16) 0.0075(18) -0.0048(17)
O4 0.048(2) 0.062(2) 0.089(3) -0.0041(19) 0.0064(18) 0.0044(17)
O5 0.0495(18) 0.0477(19) 0.092(3) -0.0112(18) -0.0110(17) 0.0038(15)
N1 0.0335(17) 0.048(2) 0.0389(18) -0.0050(16) 0.0031(14) -0.0104(15)
N2 0.0308(16) 0.0434(19) 0.0415(18) -0.0140(16) 0.0051(13) -0.0067(14)
N3 0.057(2) 0.038(2) 0.058(2) -0.0109(18) -0.0119(19) -0.0014(18)
C1 0.037(2) 0.032(2) 0.0324(19) -0.0063(16) -0.0061(15) -0.0033(16)
C2 0.040(2) 0.035(2) 0.043(2) -0.0041(17) -0.0011(17) -0.0059(17)
C3 0.037(2) 0.041(2) 0.052(2) -0.0153(19) -0.0097(18) 0.0048(17)
C4 0.056(3) 0.0275(19) 0.038(2) -0.0046(16) -0.0125(18) -0.0053(18)
C5 0.049(2) 0.036(2) 0.034(2) -0.0054(17) -0.0047(17) -0.0099(17)
C6 0.045(2) 0.033(2) 0.0308(19) -0.0063(16) -0.0059(16) -0.0083(17)
C7 0.041(2) 0.043(2) 0.036(2) -0.0033(18) 0.0022(17) -0.0151(18)
C8 0.036(2) 0.061(3) 0.065(3) -0.002(2) 0.011(2) -0.009(2)
C9 0.040(2) 0.059(3) 0.059(3) -0.011(2) 0.020(2) -0.007(2)
C10 0.0299(19) 0.045(2) 0.054(2) -0.022(2) -0.0034(17) 0.0037(17)
C11 0.0311(19) 0.037(2) 0.039(2) -0.0150(17) -0.0054(15) -0.0021(15)
C12 0.033(2) 0.045(2) 0.063(3) -0.025(2) -0.0107(19) 0.0077(17)
C13 0.049(2) 0.029(2) 0.052(2) -0.0054(18) -0.0197(19) 0.0026(17)
C14 0.045(2) 0.040(2) 0.041(2) -0.0041(18) -0.0063(18) -0.0058(18)
C15 0.0306(19) 0.039(2) 0.041(2) -0.0089(17) -0.0015(16) -0.0031(16)
C16 0.0287(18) 0.035(2) 0.0357(19) -0.0137(16) -0.0075(15) 0.0002(15)
C17 0.059(3) 0.039(2) 0.092(4) -0.019(2) -0.032(3) 0.011(2)

loop_
_atom_type_symbol
_atom_type_description
_atom_type_scat_dispersion_real
_atom_type_scat_dispersion_imag
_atom_type_scat_source
Cu Cu 0.3201 1.2651 'International Tables Vol C Tables 4.2.6.8 and 6.1.1.4'
O O 0.0106 0.0060 'International Tables Vol C Tables 4.2.6.8 and 6.1.1.4'
N N 0.0061 0.0033 'International Tables Vol C Tables 4.2.6.8 and 6.1.1.4'
C C 0.0033 0.0016 'International Tables Vol C Tables 4.2.6.8 and 6.1.1.4'
H H 0.0000 0.0000 'International Tables Vol C Tables 4.2.6.8 and 6.1.1.4'

loop_
_geom_angle_atom_site_label_1
_geom_angle_atom_site_label_2
_geom_angle_atom_site_label_3
_geom_angle
O2 Cu O1 91.19(11)
O2 Cu N2 93.38(12)
O1 Cu N2 174.18(12)
O2 Cu N1 171.89(12)
O1 Cu N1 92.46(13)
N2 Cu N1 83.47(14)
C1 O1 Cu 128.2(2)
C16 O2 Cu 126.9(2)
C17 O5 C13 113.3(4)
C7 N1 C8 119.7(3)
C7 N1 Cu 127.2(3)
C8 N1 Cu 112.8(3)
C10 N2 C9 120.1(3)
C10 N2 Cu 126.2(3)
C9 N2 Cu 113.6(3)
O4 N3 O3 122.0(4)
O4 N3 C4 118.1(4)
O3 N3 C4 119.9(4)
O1 C1 C2 119.4(3)
O1 C1 C6 123.6(3)
C2 C1 C6 117.0(3)
C3 C2 C1 122.0(3)
C2 C3 C4 118.6(4)
C5 C4 C3 122.5(4)
C5 C4 N3 118.0(3)
C3 C4 N3 119.6(4)
C4 C5 C6 120.4(3)
C5 C6 C7 117.3(3)
C5 C6 C1 119.6(4)
C7 C6 C1 123.1(3)
N1 C7 C6 125.1(3)
C9 C8 N1 108.9(3)
C8 C9 N2 109.7(3)
N2 C10 C11 125.6(4)
C16 C11 C10 122.7(3)
C16 C11 C12 119.6(3)
C10 C11 C12 117.7(3)
C13 C12 C11 121.5(4)
C12 C13 C14 119.2(4)
C12 C13 O5 126.9(4)
C14 C13 O5 113.9(4)
C15 C14 C13 120.9(4)
C14 C15 C16 122.4(3)
O2 C16 C15 118.7(3)
O2 C16 C11 125.0(3)
C15 C16 C11 116.4(3)

loop_
_geom_bond_atom_site_label_1
_geom_bond_atom_site_label_2
_geom_bond_distance
Cu O2 1.898(2)
Cu O1 1.923(3)
Cu N2 1.934(3)
Cu N1 1.942(3)
O1 C1 1.285(4)
O2 C16 1.305(4)
O3 N3 1.230(5)
O4 N3 1.182(5)
O5 C17 1.402(5)
O5 C13 1.421(5)
N1 C7 1.267(5)
N1 C8 1.468(5)
N2 C10 1.282(5)
N2 C9 1.466(5)
N3 C4 1.456(5)
C1 C2 1.415(5)
C1 C6 1.440(5)
C2 C3 1.373(5)
C3 C4 1.393(5)
C4 C5 1.344(6)
C5 C6 1.398(5)
C6 C7 1.435(5)
C8 C9 1.461(6)
C10 C11 1.418(5)
C11 C16 1.416(5)
C11 C12 1.422(5)
C12 C13 1.358(6)
C13 C14 1.384(6)
C14 C15 1.364(5)
C15 C16 1.414(5)
